data_7038961
loop_
_publ_author_name
'van der Meer, Margarethe'
'Rechkemmer, Yvonne'
'Breitgoff, Frauke D.'
'Dechert, Sebastian'
'Marx, Raphael'
'D\"orfel, Mar\'ia'
'Neugebauer, Petr'
'van Slageren, Joris'
'Sarkar, Biprajit'

_publ_section_title
;
 Probing bistability in Fe(II) and Co(II) complexes with an
 unsymmetrically substituted quinonoid ligand.
;
_journal_issue 20
_journal_name_full 'Dalton transactions (Cambridge, England : 2003)'
_journal_page_first 8394
_journal_page_last 8403
_journal_paper_doi 10.1039/c6dt00757k
_journal_volume 45
_journal_year 2016
_chemical_formula_moiety 'C36 H36 Cl2 Co N5 O3 +, B F4 -, 2(C H2 Cl2)'
_chemical_formula_sum 'C38 H40 B Cl6 Co F4 N5 O3'
_chemical_formula_weight 973.19
_space_group_crystal_system monoclinic
_space_group_IT_number 14
_space_group_name_Hall '-P 2yn'
_space_group_name_H-M_alt 'P 1 21/n 1'
_symmetry_space_group_name_Hall '-P 2yn'
_symmetry_space_group_name_H-M 'P 1 21/n 1'
_atom_sites_solution_hydrogens mixed
_audit_block_doi 10.5517/cc149wr2
_audit_creation_method SHELXL-2014/7
_audit_update_record
;
2015-12-09 deposited with the CCDC.
2016-04-06 downloaded from the CCDC.
;
_cell_angle_alpha 90
_cell_angle_beta 92.216(4)
_cell_angle_gamma 90
_cell_formula_units_Z 4
_cell_length_a 15.925(3)
_cell_length_b 15.360(3)
_cell_length_c 17.764(3)
_cell_measurement_reflns_used 5201
_cell_measurement_temperature 140(2)
_cell_measurement_theta_max 25.11
_cell_measurement_theta_min 1.69
_cell_volume 4342.0(14)
_computing_structure_refinement 'SHELXL-2014/7 (Sheldrick, 2014)'
_diffrn_ambient_temperature 140(2)
_diffrn_measured_fraction_theta_full 0.995
_diffrn_measured_fraction_theta_max 0.995
_diffrn_measurement_device_type 'Bruker Smart AXS'
_diffrn_measurement_method '\w scans'
_diffrn_radiation_type MoK\a
_diffrn_radiation_wavelength 0.71073
_diffrn_reflns_av_R_equivalents 0.0492
_diffrn_reflns_av_unetI/netI 0.0417
_diffrn_reflns_Laue_measured_fraction_full 0.995
_diffrn_reflns_Laue_measured_fraction_max 0.995
_diffrn_reflns_limit_h_max 17
_diffrn_reflns_limit_h_min -18
_diffrn_reflns_limit_k_max 18
_diffrn_reflns_limit_k_min -18
_diffrn_reflns_limit_l_max 21
_diffrn_reflns_limit_l_min -21
_diffrn_reflns_number 34967
_diffrn_reflns_point_group_measured_fraction_full 0.995
_diffrn_reflns_point_group_measured_fraction_max 0.995
_diffrn_reflns_theta_full 25.112
_diffrn_reflns_theta_max 25.112
_diffrn_reflns_theta_min 1.685
_diffrn_source 'fine-focus sealed tube'
_exptl_absorpt_coefficient_mu 0.824
_exptl_absorpt_correction_T_max 0.7452
_exptl_absorpt_correction_T_min 0.6637
_exptl_absorpt_correction_type multi-scan
_exptl_absorpt_process_details 'Blessing, 1995'
_exptl_crystal_colour brown
_exptl_crystal_density_diffrn 1.489
_exptl_crystal_description needle
_exptl_crystal_F_000 1988
_exptl_crystal_size_max 0.180
_exptl_crystal_size_mid 0.100
_exptl_crystal_size_min 0.080
_refine_diff_density_max 0.729
_refine_diff_density_min -0.668
_refine_diff_density_rms 0.083
_refine_ls_extinction_method none
_refine_ls_goodness_of_fit_ref 1.059
_refine_ls_hydrogen_treatment mixed
_refine_ls_matrix_type full
_refine_ls_number_parameters 580
_refine_ls_number_reflns 7707
_refine_ls_number_restraints 8
_refine_ls_restrained_S_all 1.069
_refine_ls_R_factor_all 0.0946
_refine_ls_R_factor_gt 0.0605
_refine_ls_shift/su_max 0.000
_refine_ls_shift/su_mean 0.000
_refine_ls_structure_factor_coef Fsqd
_refine_ls_weighting_details 'w=1/[\s^2^(Fo^2^)+(0.0627P)^2^+10.0749P] where P=(Fo^2^+2Fc^2^)/3'
_refine_ls_weighting_scheme calc
_refine_ls_wR_factor_gt 0.1435
_refine_ls_wR_factor_ref 0.1629
_reflns_Friedel_coverage 0.000
_reflns_number_gt 5201
_reflns_number_total 7707
_reflns_threshold_expression 'I > 2\s(I)'
_cod_data_source_file c6dt00757k2.cif
_cod_data_source_block sar447m
_cod_depositor_comments 'Adding full bibliography for 7038960--7038961.cif.'
_cod_database_code 7038961
_shelx_shelxl_version_number 2014/7
_shelx_space_group_comment
;
The symmetry employed for this shelxl refinement is uniquely defined
by the following loop, which should always be used as a source of
symmetry information in preference to the above space-group names.
They are only intended as comments.
;
_shelx_estimated_absorpt_t_min 0.866
_shelx_estimated_absorpt_t_max 0.937

loop_
_space_group_symop_operation_xyz
'x, y, z'
'-x+1/2, y+1/2, -z+1/2'
'-x, -y, -z'
'x-1/2, -y-1/2, z-1/2'

loop_
_atom_site_label
_atom_site_type_symbol
_atom_site_fract_x
_atom_site_fract_y
_atom_site_fract_z
_atom_site_U_iso_or_equiv
_atom_site_adp_type
_atom_site_occupancy
_atom_site_site_symmetry_order
_atom_site_calc_flag
_atom_site_refinement_flags_posn
_atom_site_refinement_flags_adp
_atom_site_refinement_flags_occupancy
_atom_site_disorder_assembly
_atom_site_disorder_group
Co1 Co 0.62246(4) 0.27136(4) 0.80420(3) 0.03183(18) Uani 1 1 d . . . . .
Cl1 Cl 0.74185(7) 0.31272(8) 0.54726(6) 0.0388(3) Uani 1 1 d . . . . .
Cl2 Cl 0.36547(7) 0.23951(10) 0.63398(7) 0.0521(4) Uani 1 1 d . . . . .
C1 C 0.7777(3) 0.1800(3) 0.8532(2) 0.0377(11) Uani 1 1 d . . . . .
H1A H 0.8172 0.1566 0.8926 0.045 Uiso 1 1 calc R U . . .
H1B H 0.8110 0.2010 0.8109 0.045 Uiso 1 1 calc R U . . .
C2 C 0.7192(3) 0.1095(3) 0.8260(2) 0.0392(11) Uani 1 1 d . . . . .
C3 C 0.7381(3) 0.0210(3) 0.8317(3) 0.0460(12) Uani 1 1 d . . . . .
H3 H 0.7895 0.0024 0.8554 0.055 Uiso 1 1 calc R U . . .
C4 C 0.6816(4) -0.0390(4) 0.8027(3) 0.0546(14) Uani 1 1 d . . . . .
H4 H 0.6934 -0.0995 0.8063 0.066 Uiso 1 1 calc R U . . .
C5 C 0.6073(4) -0.0101(4) 0.7681(3) 0.0589(15) Uani 1 1 d . . . . .
H5E H 0.5676 -0.0504 0.7472 0.071 Uiso 1 1 calc R U . . .
C6 C 0.5921(3) 0.0773(3) 0.7647(3) 0.0467(12) Uani 1 1 d . . . . .
H6 H 0.5409 0.0969 0.7412 0.056 Uiso 1 1 calc R U . . .
C7 C 0.6950(3) 0.2274(5) 0.9580(3) 0.0609(17) Uani 1 1 d . . . . .
H7A H 0.7081 0.1652 0.9669 0.073 Uiso 1 1 calc R U . . .
H7B H 0.7246 0.2613 0.9983 0.073 Uiso 1 1 calc R U . . .
C8 C 0.6032(3) 0.2399(3) 0.9650(2) 0.0400(11) Uani 1 1 d . . . . .
C9 C 0.5658(4) 0.2301(4) 1.0340(3) 0.0567(15) Uani 1 1 d . . . . .
H9 H 0.5988 0.2172 1.0783 0.068 Uiso 1 1 calc R U . . .
C10 C 0.4797(4) 0.2397(5) 1.0367(3) 0.081(2) Uani 1 1 d . . . . .
H10 H 0.4527 0.2337 1.0831 0.097 Uiso 1 1 calc R U . . .
C11 C 0.4332(4) 0.2580(5) 0.9711(3) 0.078(2) Uani 1 1 d . . . . .
H11 H 0.3740 0.2650 0.9718 0.093 Uiso 1 1 calc R U . . .
C12 C 0.4745(3) 0.2658(4) 0.9056(3) 0.0527(14) Uani 1 1 d . . . . .
H12 H 0.4425 0.2777 0.8605 0.063 Uiso 1 1 calc R U . . .
C13 C 0.7784(3) 0.3337(3) 0.8874(3) 0.0554(15) Uani 1 1 d . . . . .
H13A H 0.8239 0.3297 0.8512 0.066 Uiso 1 1 calc R U . . .
H13B H 0.8049 0.3401 0.9385 0.066 Uiso 1 1 calc R U . . .
C14 C 0.7261(3) 0.4130(3) 0.8695(3) 0.0445(12) Uani 1 1 d . . . . .
C15 C 0.7500(4) 0.4947(4) 0.8923(3) 0.0626(16) Uani 1 1 d . . . . .
H15 H 0.7983 0.5021 0.9247 0.075 Uiso 1 1 calc R U . . .
C16 C 0.7039(4) 0.5667(4) 0.8683(4) 0.0703(18) Uani 1 1 d . . . . .
H16 H 0.7209 0.6238 0.8827 0.084 Uiso 1 1 calc R U . . .
C17 C 0.6332(4) 0.5535(4) 0.8231(3) 0.0610(16) Uani 1 1 d . . . . .
H17 H 0.5997 0.6012 0.8059 0.073 Uiso 1 1 calc R U . . .
C18 C 0.6121(3) 0.4702(4) 0.8035(3) 0.0485(13) Uani 1 1 d . . . . .
H18 H 0.5630 0.4612 0.7724 0.058 Uiso 1 1 calc R U . . .
C19 C 0.6188(3) 0.2865(3) 0.6423(2) 0.0288(9) Uani 1 1 d . . . . .
C20 C 0.5284(3) 0.2730(3) 0.6652(2) 0.0315(10) Uani 1 1 d . . . . .
C21 C 0.4678(3) 0.2595(3) 0.6096(2) 0.0343(10) Uani 1 1 d . . . . .
C22 C 0.4844(3) 0.2628(3) 0.5321(2) 0.0341(10) Uani 1 1 d . . . . .
C23 C 0.5755(3) 0.2814(3) 0.5096(2) 0.0304(10) Uani 1 1 d . . . . .
C24 C 0.6371(3) 0.2941(3) 0.5653(2) 0.0294(9) Uani 1 1 d . . . . .
C25 C 0.6511(3) 0.3105(3) 0.3924(2) 0.0369(11) Uani 1 1 d . . . . .
C26 C 0.6693(3) 0.3989(4) 0.3891(2) 0.0448(12) Uani 1 1 d . . . . .
C27 C 0.7384(4) 0.4225(5) 0.3473(3) 0.0705(19) Uani 1 1 d . . . . .
H27 H 0.7540 0.4820 0.3444 0.085 Uiso 1 1 calc R U . . .
C28 C 0.7838(4) 0.3611(7) 0.3104(3) 0.085(2) Uani 1 1 d . . . . .
H28 H 0.8306 0.3787 0.2826 0.101 Uiso 1 1 calc R U . . .
C29 C 0.7627(4) 0.2758(6) 0.3132(3) 0.071(2) Uani 1 1 d . . . . .
H29 H 0.7947 0.2347 0.2865 0.086 Uiso 1 1 calc R U . . .
C30 C 0.6957(3) 0.2469(4) 0.3539(2) 0.0517(15) Uani 1 1 d . . . . .
C31 C 0.6167(4) 0.4661(4) 0.4269(3) 0.0571(15) Uani 1 1 d . . . . .
H31 H 0.5894 0.4365 0.4697 0.069 Uiso 1 1 calc R U . . .
C32 C 0.6672(5) 0.5420(4) 0.4600(4) 0.093(3) Uani 1 1 d . . . . .
H32A H 0.7127 0.5198 0.4933 0.139 Uiso 1 1 calc R U . . .
H32B H 0.6304 0.5795 0.4887 0.139 Uiso 1 1 calc R U . . .
H32C H 0.6911 0.5757 0.4191 0.139 Uiso 1 1 calc R U . . .
C33 C 0.5467(4) 0.4992(4) 0.3738(4) 0.085(2) Uani 1 1 d . . . . .
H33A H 0.5712 0.5267 0.3300 0.127 Uiso 1 1 calc R U . . .
H33B H 0.5127 0.5418 0.4001 0.127 Uiso 1 1 calc R U . . .
H33C H 0.5111 0.4502 0.3571 0.127 Uiso 1 1 calc R U . . .
C34 C 0.6723(4) 0.1520(4) 0.3589(3) 0.0621(17) Uani 1 1 d . . . . .
H34 H 0.6098 0.1488 0.3623 0.074 Uiso 1 1 calc R U . . .
C35 C 0.6961(6) 0.0984(5) 0.2891(4) 0.114(4) Uani 1 1 d . . . . .
H35A H 0.7575 0.0954 0.2869 0.171 Uiso 1 1 calc R U . . .
H35B H 0.6729 0.1266 0.2434 0.171 Uiso 1 1 calc R U . . .
H35C H 0.6732 0.0395 0.2928 0.171 Uiso 1 1 calc R U . . .
C36 C 0.7109(5) 0.1098(4) 0.4296(3) 0.0722(19) Uani 1 1 d . . . . .
H36A H 0.7722 0.1136 0.4287 0.108 Uiso 1 1 calc R U . . .
H36B H 0.6939 0.0485 0.4314 0.108 Uiso 1 1 calc R U . . .
H36C H 0.6913 0.1401 0.4741 0.108 Uiso 1 1 calc R U . . .
N1 N 0.7292(2) 0.2532(2) 0.8844(2) 0.0362(9) Uani 1 1 d . . . . .
N2 N 0.6468(2) 0.1372(3) 0.7931(2) 0.0372(9) Uani 1 1 d . . . . .
N3 N 0.5577(2) 0.2574(3) 0.9020(2) 0.0379(9) Uani 1 1 d . . . . .
N4 N 0.6572(2) 0.4004(3) 0.82596(19) 0.0374(9) Uani 1 1 d . . . . .
N5 N 0.5810(3) 0.2831(3) 0.43532(19) 0.0341(9) Uani 1 1 d . . . . .
O1 O 0.51703(18) 0.2742(2) 0.73582(15) 0.0365(7) Uani 1 1 d . . . . .
O2 O 0.67274(18) 0.2911(2) 0.69441(15) 0.0344(7) Uani 1 1 d . . . . .
O3 O 0.43139(19) 0.2537(2) 0.48017(16) 0.0447(8) Uani 1 1 d . . . . .
B1 B 0.4751(4) 0.2362(4) 0.2512(3) 0.0460(14) Uani 1 1 d . . . . .
F1 F 0.4940(3) 0.3184(3) 0.2745(3) 0.138(2) Uani 1 1 d . . . . .
F2 F 0.39754(17) 0.2365(2) 0.21267(15) 0.0497(7) Uani 1 1 d . . . . .
F3 F 0.5338(2) 0.2039(4) 0.20776(18) 0.122(2) Uani 1 1 d . . . . .
F4 F 0.4708(2) 0.1875(2) 0.31581(15) 0.0664(9) Uani 1 1 d . . . . .
C43A C 0.6082(7) 0.4265(9) 0.1526(7) 0.125(5) Uani 0.777(6) 1 d D . P A 1
H43A H 0.5699 0.3776 0.1629 0.150 Uiso 0.777(6) 1 calc R U P A 1
H43B H 0.6190 0.4600 0.1996 0.150 Uiso 0.777(6) 1 calc R U P A 1
Cl1A Cl 0.70372(13) 0.38839(13) 0.11552(12) 0.0652(8) Uani 0.777(6) 1 d D . P A 1
Cl2A Cl 0.5659(4) 0.4937(6) 0.0806(10) 0.412(12) Uani 0.777(6) 1 d D . P A 1
C43B C 0.627(4) 0.426(2) 0.137(3) 0.125(5) Uani 0.223(6) 1 d D . P A 2
H43C H 0.6874 0.4122 0.1440 0.150 Uiso 0.223(6) 1 calc R U P A 2
H43D H 0.5923 0.3767 0.1546 0.150 Uiso 0.223(6) 1 calc R U P A 2
Cl1B Cl 0.5989(8) 0.5278(7) 0.1780(12) 0.157(8) Uani 0.223(6) 1 d D . P A 2
Cl2B Cl 0.598(3) 0.461(2) 0.044(2) 0.45(4) Uani 0.223(6) 1 d D . P A 2
C41 C 0.5046(11) -0.0529(6) 0.5250(7) 0.108(6) Uani 0.5 1 d D . P B -3
H41A H 0.4470 -0.0761 0.5290 0.130 Uiso 0.5 1 calc R U P B -3
H41B H 0.5450 -0.0959 0.5466 0.130 Uiso 0.5 1 calc R U P B -3
Cl21 Cl 0.5148(3) 0.0451(3) 0.5710(3) 0.0862(13) Uani 0.5 1 d D . P B -3
Cl22 Cl 0.5264(8) -0.0304(7) 0.4284(6) 0.222(6) Uani 0.5 1 d D . P B -3
C42 C 0.5068(7) 0.0060(12) 0.0616(7) 0.110(6) Uani 0.5 1 d D . P C -4
H42A H 0.5154 0.0648 0.0833 0.132 Uiso 0.5 1 calc R U P C -4
H42B H 0.5043 -0.0357 0.1040 0.132 Uiso 0.5 1 calc R U P C -4
Cl23 Cl 0.4118(4) 0.0041(4) 0.0113(4) 0.0922(17) Uani 0.5 1 d D . P C -4
Cl24 Cl 0.5916(8) -0.0196(11) 0.0089(9) 0.277(8) Uani 0.5 1 d D . P C -4
H5 H 0.534(3) 0.274(3) 0.413(3) 0.035(13) Uiso 1 1 d . . . . .

loop_
_atom_site_aniso_label
_atom_site_aniso_U_11
_atom_site_aniso_U_22
_atom_site_aniso_U_33
_atom_site_aniso_U_23
_atom_site_aniso_U_13
_atom_site_aniso_U_12
Co1 0.0300(3) 0.0456(4) 0.0198(3) -0.0002(3) -0.0007(2) 0.0062(3)
Cl1 0.0278(6) 0.0632(8) 0.0255(5) -0.0021(5) 0.0023(4) 0.0016(5)
Cl2 0.0295(6) 0.0903(10) 0.0365(6) 0.0096(6) 0.0001(5) -0.0058(6)
C1 0.035(3) 0.048(3) 0.031(2) -0.001(2) -0.0007(19) 0.005(2)
C2 0.040(3) 0.050(3) 0.028(2) -0.002(2) 0.006(2) 0.001(2)
C3 0.057(3) 0.043(3) 0.038(3) 0.002(2) -0.003(2) 0.012(3)
C4 0.074(4) 0.042(3) 0.047(3) 0.006(2) -0.006(3) 0.005(3)
C5 0.071(4) 0.046(3) 0.058(3) 0.000(3) -0.008(3) -0.010(3)
C6 0.050(3) 0.047(3) 0.043(3) -0.003(2) -0.010(2) 0.000(2)
C7 0.054(3) 0.107(5) 0.021(2) -0.001(3) -0.002(2) 0.027(3)
C8 0.048(3) 0.045(3) 0.027(2) 0.002(2) 0.000(2) 0.006(2)
C9 0.064(4) 0.079(4) 0.027(2) 0.010(3) -0.004(2) -0.013(3)
C10 0.060(4) 0.149(7) 0.035(3) 0.018(4) 0.008(3) -0.026(4)
C11 0.044(3) 0.147(7) 0.043(3) 0.014(4) 0.009(3) -0.017(4)
C12 0.037(3) 0.084(4) 0.037(3) 0.009(3) 0.005(2) -0.008(3)
C13 0.043(3) 0.051(3) 0.070(4) -0.015(3) -0.024(3) 0.011(3)
C14 0.047(3) 0.046(3) 0.039(3) -0.009(2) -0.004(2) 0.011(2)
C15 0.065(4) 0.050(4) 0.071(4) -0.022(3) -0.019(3) 0.008(3)
C16 0.084(5) 0.044(4) 0.084(4) -0.022(3) 0.009(4) 0.002(3)
C17 0.066(4) 0.048(4) 0.069(4) 0.002(3) 0.005(3) 0.017(3)
C18 0.049(3) 0.056(4) 0.040(3) 0.009(2) 0.000(2) 0.009(3)
C19 0.027(2) 0.034(2) 0.025(2) -0.0026(17) -0.0010(17) 0.0052(18)
C20 0.031(2) 0.037(3) 0.026(2) 0.0011(19) -0.0003(17) 0.007(2)
C21 0.026(2) 0.048(3) 0.029(2) 0.002(2) 0.0002(17) 0.002(2)
C22 0.032(2) 0.041(3) 0.029(2) -0.0021(19) -0.0021(19) 0.004(2)
C23 0.034(2) 0.033(2) 0.025(2) -0.0045(18) 0.0020(17) 0.0049(19)
C24 0.025(2) 0.037(3) 0.026(2) -0.0032(18) 0.0007(17) 0.0031(18)
C25 0.038(3) 0.056(3) 0.017(2) -0.0006(19) 0.0004(18) 0.012(2)
C26 0.050(3) 0.058(3) 0.026(2) 0.005(2) -0.005(2) 0.001(3)
C27 0.074(4) 0.096(5) 0.042(3) 0.025(3) 0.001(3) -0.017(4)
C28 0.057(4) 0.154(8) 0.044(3) 0.029(4) 0.021(3) 0.010(5)
C29 0.062(4) 0.123(6) 0.031(3) 0.009(3) 0.014(3) 0.038(4)
C30 0.057(3) 0.075(4) 0.023(2) -0.007(2) -0.001(2) 0.033(3)
C31 0.080(4) 0.043(3) 0.048(3) -0.002(2) -0.002(3) 0.005(3)
C32 0.130(7) 0.062(4) 0.082(5) -0.012(4) -0.046(5) 0.001(4)
C33 0.083(5) 0.073(5) 0.096(5) -0.033(4) -0.031(4) 0.029(4)
C34 0.083(4) 0.066(4) 0.037(3) -0.014(3) -0.009(3) 0.038(3)
C35 0.189(9) 0.101(6) 0.050(4) -0.036(4) -0.028(5) 0.090(6)
C36 0.107(5) 0.060(4) 0.048(3) -0.011(3) -0.014(3) 0.030(4)
N1 0.035(2) 0.043(2) 0.0304(19) -0.0066(16) -0.0039(15) 0.0071(17)
N2 0.034(2) 0.047(2) 0.0309(19) -0.0013(17) -0.0005(16) 0.0033(18)
N3 0.037(2) 0.048(2) 0.0288(19) 0.0038(17) 0.0033(16) 0.0027(18)
N4 0.037(2) 0.049(2) 0.0261(18) 0.0002(17) 0.0001(16) 0.0105(19)
N5 0.033(2) 0.049(3) 0.0208(18) -0.0062(16) -0.0033(16) 0.0068(18)
O1 0.0293(16) 0.056(2) 0.0237(15) 0.0035(14) 0.0005(12) 0.0052(15)
O2 0.0279(16) 0.053(2) 0.0223(14) -0.0007(13) 0.0006(12) 0.0037(14)
O3 0.0336(18) 0.073(3) 0.0262(16) -0.0052(15) -0.0087(13) -0.0024(16)
B1 0.041(3) 0.050(4) 0.047(3) 0.000(3) -0.003(3) -0.005(3)
F1 0.126(4) 0.063(3) 0.215(6) 0.009(3) -0.111(4) -0.028(3)
F2 0.0445(16) 0.0593(19) 0.0446(16) -0.0050(14) -0.0075(12) -0.0068(14)
F3 0.068(2) 0.260(6) 0.0380(18) 0.029(3) 0.0153(17) 0.059(3)
F4 0.060(2) 0.107(3) 0.0318(15) 0.0072(16) -0.0045(13) -0.0125(19)
C43A 0.074(9) 0.099(7) 0.208(12) -0.070(8) 0.071(8) -0.002(6)
Cl1A 0.0542(13) 0.0594(13) 0.0822(15) -0.0148(10) 0.0037(10) -0.0007(9)
Cl2A 0.100(4) 0.221(9) 0.93(3) 0.311(14) 0.172(10) 0.070(5)
C43B 0.074(9) 0.099(7) 0.208(12) -0.070(8) 0.071(8) -0.002(6)
Cl1B 0.079(8) 0.053(6) 0.35(2) 0.041(9) 0.113(11) 0.021(5)
Cl2B 0.51(7) 0.34(4) 0.52(6) -0.32(5) 0.26(6) -0.30(5)
C41 0.107(13) 0.037(8) 0.178(19) 0.029(10) -0.030(12) -0.010(8)
Cl21 0.113(4) 0.069(3) 0.074(2) -0.002(2) -0.030(2) -0.029(3)
Cl22 0.287(13) 0.124(6) 0.247(10) 0.047(6) -0.098(9) -0.121(8)
C42 0.111(14) 0.109(14) 0.113(13) 0.012(11) 0.047(11) -0.019(11)
Cl23 0.058(3) 0.084(3) 0.138(4) -0.004(3) 0.044(3) -0.006(2)
Cl24 0.155(9) 0.305(16) 0.362(19) -0.025(13) -0.097(10) 0.080(9)

loop_
_atom_type_symbol
_atom_type_description
_atom_type_scat_dispersion_real
_atom_type_scat_dispersion_imag
_atom_type_scat_source
C C 0.0033 0.0016 'International Tables Vol C Tables 4.2.6.8 and 6.1.1.4'
H H 0.0000 0.0000 'International Tables Vol C Tables 4.2.6.8 and 6.1.1.4'
N N 0.0061 0.0033 'International Tables Vol C Tables 4.2.6.8 and 6.1.1.4'
O O 0.0106 0.0060 'International Tables Vol C Tables 4.2.6.8 and 6.1.1.4'
B B 0.0013 0.0007 'International Tables Vol C Tables 4.2.6.8 and 6.1.1.4'
F F 0.0171 0.0103 'International Tables Vol C Tables 4.2.6.8 and 6.1.1.4'
Cl Cl 0.1484 0.1585 'International Tables Vol C Tables 4.2.6.8 and 6.1.1.4'
Co Co 0.3494 0.9721 'International Tables Vol C Tables 4.2.6.8 and 6.1.1.4'

loop_
_geom_angle_atom_site_label_1
_geom_angle_atom_site_label_2
_geom_angle_atom_site_label_3
_geom_angle
O1 Co1 N3 94.41(13)
O1 Co1 N4 107.24(14)
N3 Co1 N4 94.60(15)
O1 Co1 N2 96.65(14)
N3 Co1 N2 94.40(15)
N4 Co1 N2 153.68(15)
O1 Co1 O2 77.51(11)
N3 Co1 O2 171.66(13)
N4 Co1 O2 85.93(13)
N2 Co1 O2 88.68(13)
O1 Co1 N1 172.61(14)
N3 Co1 N1 80.82(14)
N4 Co1 N1 78.91(14)
N2 Co1 N1 78.20(14)
O2 Co1 N1 107.42(13)
N1 C1 C2 110.0(4)
N2 C2 C3 121.4(5)
N2 C2 C1 115.2(4)
C3 C2 C1 123.4(4)
C4 C3 C2 119.3(5)
C3 C4 C5 119.2(5)
C6 C5 C4 118.8(5)
N2 C6 C5 122.8(5)
C8 C7 N1 115.7(4)
N3 C8 C9 121.5(5)
N3 C8 C7 117.3(4)
C9 C8 C7 121.1(4)
C10 C9 C8 118.5(5)
C9 C10 C11 119.5(5)
C12 C11 C10 118.4(6)
N3 C12 C11 123.0(5)
N1 C13 C14 112.7(4)
N4 C14 C15 121.2(5)
N4 C14 C13 116.3(4)
C15 C14 C13 122.4(5)
C14 C15 C16 120.3(5)
C17 C16 C15 118.3(6)
C18 C17 C16 118.4(5)
N4 C18 C17 123.4(5)
O2 C19 C24 123.7(4)
O2 C19 C20 116.3(3)
C24 C19 C20 120.0(4)
O1 C20 C21 126.0(4)
O1 C20 C19 115.6(4)
C21 C20 C19 118.4(4)
C20 C21 C22 123.0(4)
C20 C21 Cl2 119.4(3)
C22 C21 Cl2 117.6(3)
O3 C22 C21 125.2(4)
O3 C22 C23 116.7(4)
C21 C22 C23 118.0(4)
N5 C23 C24 129.6(4)
N5 C23 C22 111.1(4)
C24 C23 C22 119.4(3)
C23 C24 C19 120.9(4)
C23 C24 Cl1 123.6(3)
C19 C24 Cl1 115.3(3)
C26 C25 C30 123.4(5)
C26 C25 N5 118.4(4)
C30 C25 N5 118.1(5)
C25 C26 C27 116.4(5)
C25 C26 C31 122.1(5)
C27 C26 C31 121.5(6)
C28 C27 C26 121.1(7)
C29 C28 C27 120.8(6)
C28 C29 C30 121.8(6)
C29 C30 C25 116.4(6)
C29 C30 C34 122.6(5)
C25 C30 C34 121.0(5)
C26 C31 C33 111.1(5)
C26 C31 C32 113.8(6)
C33 C31 C32 110.3(5)
C30 C34 C36 111.5(5)
C30 C34 C35 113.5(6)
C36 C34 C35 109.3(5)
C13 N1 C1 111.7(4)
C13 N1 C7 113.9(4)
C1 N1 C7 109.8(4)
C13 N1 Co1 108.5(3)
C1 N1 Co1 104.8(3)
C7 N1 Co1 107.6(3)
C2 N2 C6 118.5(4)
C2 N2 Co1 115.3(3)
C6 N2 Co1 125.6(3)
C12 N3 C8 119.0(4)
C12 N3 Co1 124.0(3)
C8 N3 Co1 116.9(3)
C14 N4 C18 118.4(4)
C14 N4 Co1 116.8(3)
C18 N4 Co1 124.6(3)
C23 N5 C25 128.0(4)
C20 O1 Co1 116.2(3)
C19 O2 Co1 113.3(3)
F3 B1 F1 111.8(6)
F3 B1 F4 109.9(5)
F1 B1 F4 105.6(5)
F3 B1 F2 110.3(5)
F1 B1 F2 109.2(5)
F4 B1 F2 110.0(4)
Cl2A C43A Cl1A 103.5(5)
Cl2B C43B Cl1B 92.7(19)
Cl21 C41 Cl22 105.5(7)
Cl24 C42 Cl23 113.8(8)

loop_
_geom_bond_atom_site_label_1
_geom_bond_atom_site_label_2
_geom_bond_distance
Co1 O1 2.034(3)
Co1 N3 2.065(4)
Co1 N4 2.090(4)
Co1 N2 2.107(4)
Co1 O2 2.158(3)
Co1 N1 2.193(4)
Cl1 C24 1.735(4)
Cl2 C21 1.730(4)
C1 N1 1.484(6)
C1 C2 1.496(7)
C2 N2 1.341(6)
C2 C3 1.396(7)
C3 C4 1.374(7)
C4 C5 1.385(8)
C5 C6 1.365(8)
C6 N2 1.352(6)
C7 C8 1.484(7)
C7 N1 1.490(6)
C8 N3 1.338(6)
C8 C9 1.391(7)
C9 C10 1.382(8)
C10 C11 1.385(8)
C11 C12 1.363(7)
C12 N3 1.336(6)
C13 N1 1.464(7)
C13 C14 1.502(7)
C14 N4 1.333(6)
C14 C15 1.369(7)
C15 C16 1.385(8)
C16 C17 1.373(9)
C17 C18 1.364(8)
C18 N4 1.342(6)
C19 O2 1.240(5)
C19 C24 1.415(5)
C19 C20 1.524(6)
C20 O1 1.275(5)
C20 C21 1.369(6)
C21 C22 1.413(6)
C22 O3 1.233(5)
C22 C23 1.546(6)
C23 N5 1.327(5)
C23 C24 1.380(6)
C25 C26 1.389(7)
C25 C30 1.402(6)
C25 N5 1.439(6)
C26 C27 1.398(8)
C26 C31 1.504(7)
C27 C28 1.369(10)
C28 C29 1.354(10)
C29 C30 1.386(9)
C30 C34 1.508(9)
C31 C33 1.520(8)
C31 C32 1.522(8)
C34 C36 1.521(7)
C34 C35 1.547(7)
B1 F3 1.330(7)
B1 F1 1.360(7)
B1 F4 1.374(7)
B1 F2 1.389(6)
C43A Cl2A 1.756(9)
C43A Cl1A 1.780(7)
C43B Cl2B 1.783(10)
C43B Cl1B 1.788(10)
C41 Cl21 1.718(9)
C41 Cl22 1.797(9)
C42 Cl24 1.718(9)
C42 Cl23 1.728(9)

loop_
_geom_hbond_atom_site_label_D
_geom_hbond_atom_site_label_H
_geom_hbond_atom_site_label_A
_geom_hbond_distance_DH
_geom_hbond_distance_HA
_geom_hbond_distance_DA
_geom_hbond_angle_DHA
N5 H5 O3 0.84(5) 2.08(5) 2.581(5) 118(4)
N5 H5 F4 0.84(5) 2.38(5) 3.075(5) 141(4)
